data_4344286
loop_
_publ_author_name
'Roesky, H.W.'
'Thomas, M.'
'Fuess, H.'
'Bats, J.W.'

_publ_section_title
;
 Preparation and crystal structure of Zn (S (N S O)2)2 (As F6)2 (S O2)2: a
 compound with a two-dimensional network through oxygen atoms
;
_journal_name_full 'Inorganic Chemistry'
_journal_page_first 2342
_journal_page_last 2343
_journal_volume 22
_journal_year 1983
_chemical_formula_sum 'As2 F12 N4 O8 S8 Zn'
_chemical_name_systematic 'Zn (S (N S O)2)2 (As F6)2 (S O2)2'
_space_group_IT_number 14
_symmetry_space_group_name_Hall '-P 2yn'
_symmetry_space_group_name_H-M 'P 1 21/n 1'
_cell_angle_alpha 90
_cell_angle_beta 101.47
_cell_angle_gamma 90
_cell_formula_units_Z 2
_cell_length_a 8.442
_cell_length_b 13.106
_cell_length_c 10.997
_cell_volume 1192.418
_citation_journal_id_ASTM INOCAJ
_cod_data_source_file Roesky_INOCAJ_1983_587.cif
_cod_data_source_block As2F12N4O8S8Zn1
_cod_original_sg_symbol_Hall '-P 2ybc (x-z,y,z)'
_cod_original_formula_sum 'As2 F12 N4 O8 S8 Zn1'
_cod_database_code 4344286

loop_
_symmetry_equiv_pos_as_xyz
x,y,z
-x+1/2,y+1/2,-z+1/2
-x,-y,-z
x-1/2,-y-1/2,z-1/2

loop_
_atom_site_label
_atom_site_type_symbol
_atom_site_fract_x
_atom_site_fract_y
_atom_site_fract_z
_atom_site_occupancy
_atom_site_U_iso_or_equiv
F4 F-1 0.4545 0.157 0.0058 0.3636 0.0
S3 S+4 0.0693 0.97872 0.3093 1 0.0
O3 O-2 0.3086 0.9748 0.7585 1 0.0
F5 F-1 0.2189 0.2066 -0.183 0.3636 0.0
O4 O-2 0.515 0.024 0.66 0.5 0.0
As1 As+5 0.27017 0.21813 -0.02812 1 0.0
F8 F-1 0.428 0.1593 -0.0751 0.3636 0.0
S2 S+2 0.2933 0.66605 0.1104 1 0.0
F13 F-1 0.3906 0.1875 -0.1387 0.1212 0.0
F2 F-1 0.15 0.8356 0.5335 1 0.0
N1 N-3 0.2462 0.7006 0.9642 1 0.0
S1 S+4 0.3214 0.30332 0.5834 1 0.0
F16 F-1 -0.334 -0.207 -0.1406 0.2424 0.0
F1 F-1 0.3102 0.595 0.5221 1 0.0
S4 S+4 0.4679 0.9892 0.7677 0.5 0.0
F14 F-1 0.3887 0.2285 0.1094 0.1212 0.0
O1 O-2 0.1576 0.8777 0.0127 1 0.0
O5 O-2 0.563 0.044 0.723 0.5 0.0
F10 F-1 0.0802 0.2689 -0.0755 0.3636 0.0
F3 F-1 0.2306 0.2332 0.1127 0.3636 0.0
F11 F-1 -0.084 -0.25 0.1387 0.2424 0.0
F15 F-1 -0.1406 -0.25 -0.084 0.2424 0.0
Zn1 Zn+2 0 0 0 1 0.0
S5 S+4 0.4278 0.9901 0.7004 0.5 0.0
F7 F-1 0.4244 0.1856 0.0783 0.3636 0.0
O2 O-2 0.0626 0.0234 0.1859 1 0.0
F9 F-1 0.3189 0.1933 -0.1685 0.3636 0.0
N2 N-3 0.3584 0.5506 0.0868 1 0.0
F12 F-1 0.1406 0.2285 -0.166 0.1212 0.0
F6 F-1 0.1123 0.2721 0.0083 0.3636 0.0
